data_7120435
loop_
_publ_author_name
'Mamada, Masashi'
'Minami, Tsuyoshi'
'Katagiri, Hiroshi'
'Omiya, Takafumi'
'Tokito, Shizuo'

_publ_section_title
;
 One-step, green synthesis of a supramolecular organogelator based on
 mellitic triimide for the recognition of aromatic compounds
;
_journal_name_full 'Chem. Commun.'
_journal_paper_doi 10.1039/C7CC04876A
_journal_year 2017
_chemical_formula_moiety 'C33 H18 F3 N3 O6'
_chemical_formula_sum 'C33 H18 F3 N3 O6'
_chemical_formula_weight 609.50
_chemical_name_systematic
; 
 ? 
;
_space_group_IT_number 4
_symmetry_cell_setting monoclinic
_symmetry_space_group_name_Hall 'P 2yb'
_symmetry_space_group_name_H-M 'P 1 21 1'
_atom_sites_solution_hydrogens geom
_atom_sites_solution_primary direct
_atom_sites_solution_secondary difmap
_audit_creation_method SHELXL-97
_audit_update_record
;
2017-06-22 deposited with the CCDC.
2017-07-11 downloaded from the CCDC.
;
_cell_angle_alpha 90.00
_cell_angle_beta 110.406(13)
_cell_angle_gamma 90.00
_cell_formula_units_Z 2
_cell_length_a 11.791(11)
_cell_length_b 10.595(8)
_cell_length_c 11.856(11)
_cell_measurement_reflns_used 3804
_cell_measurement_temperature 93
_cell_measurement_theta_max 25.1
_cell_measurement_theta_min 3.0
_cell_volume 1388(2)
_computing_cell_refinement 'CrystalClear (Rigaku Inc., 2008)'
_computing_data_collection 'CrystalClear (Rigaku Inc., 2008)'
_computing_data_reduction 'CrystalClear (Rigaku Inc., 2008)'
_computing_molecular_graphics 'PLATON (Spek, 2009)'
_computing_publication_material 'Yadokari-XG 2009 (Wakita, Kabuto et al., 2009)'
_computing_structure_refinement 'SHELXL-97 (Sheldrick, 2008)'
_computing_structure_solution 'SHELXS-97 (Sheldrick, 2008)'
_diffrn_ambient_temperature 93
_diffrn_detector_area_resol_mean 28.5714
_diffrn_measured_fraction_theta_full 0.994
_diffrn_measured_fraction_theta_max 0.994
_diffrn_measurement_device 'Rigaku Saturn'
_diffrn_measurement_method \w
_diffrn_radiation_detector CCD
_diffrn_radiation_monochromator 'Graphite Monochromator'
_diffrn_radiation_source 'Rotating Anode'
_diffrn_radiation_type 'Mo K\a'
_diffrn_radiation_wavelength 0.71075
_diffrn_reflns_av_R_equivalents 0.0822
_diffrn_reflns_av_sigmaI/netI 0.0889
_diffrn_reflns_limit_h_max 14
_diffrn_reflns_limit_h_min -14
_diffrn_reflns_limit_k_max 12
_diffrn_reflns_limit_k_min -12
_diffrn_reflns_limit_l_max 14
_diffrn_reflns_limit_l_min -14
_diffrn_reflns_number 18809
_diffrn_reflns_theta_full 25.13
_diffrn_reflns_theta_max 25.13
_diffrn_reflns_theta_min 3.02
_exptl_absorpt_coefficient_mu 0.115
_exptl_absorpt_correction_T_max 1.000
_exptl_absorpt_correction_T_min 0.774
_exptl_absorpt_correction_type multi-scan
_exptl_absorpt_process_details '(REQAB; Jacobson, 1998)'
_exptl_crystal_colour colourless
_exptl_crystal_density_diffrn 1.458
_exptl_crystal_density_method 'not measured'
_exptl_crystal_description needle
_exptl_crystal_F_000 624
_exptl_crystal_size_max 0.15
_exptl_crystal_size_mid 0.1
_exptl_crystal_size_min 0.08
_refine_diff_density_max 0.226
_refine_diff_density_min -0.300
_refine_diff_density_rms 0.058
_refine_ls_extinction_method none
_refine_ls_goodness_of_fit_ref 1.015
_refine_ls_hydrogen_treatment constr
_refine_ls_matrix_type full
_refine_ls_number_parameters 407
_refine_ls_number_reflns 4904
_refine_ls_number_restraints 1
_refine_ls_restrained_S_all 1.015
_refine_ls_R_factor_all 0.0746
_refine_ls_R_factor_gt 0.0606
_refine_ls_shift/su_max 0.000
_refine_ls_shift/su_mean 0.000
_refine_ls_structure_factor_coef Fsqd
_refine_ls_weighting_details 'calc w=1/[\s^2^(Fo^2^)+(0.0807P)^2^+0.0000P] where P=(Fo^2^+2Fc^2^)/3'
_refine_ls_weighting_scheme calc
_refine_ls_wR_factor_gt 0.1380
_refine_ls_wR_factor_ref 0.1524
_reflns_number_gt 3965
_reflns_number_total 4904
_reflns_threshold_expression >2sigma(I)
_cod_data_source_file c7cc04876a2.cif
_cod_data_source_block F
_cod_depositor_comments
;
The following automatic conversions were performed:

'_symmetry_cell_setting' value 'Monoclinic' changed to 'monoclinic'
according to
/home/data/users/saulius/crontab/automatic-downloads/rss-feeds/RSC/lib/dictionaries/cif_core.dic
dictionary named 'cif_core.dic' version 2.4.2 from 2011-04-26.

'_exptl_absorpt_correction_type' value 'Multi-scan' changed to
'multi-scan' according to
/home/data/users/saulius/crontab/automatic-downloads/rss-feeds/RSC/lib/dictionaries/cif_core.dic
dictionary named 'cif_core.dic' version 2.4.2 from 2011-04-26.

Automatic conversion script
Id: cif_fix_values 4973 2017-02-22 13:04:09Z antanas 
;
_cod_original_sg_symbol_H-M 'P 21'
_cod_database_code 7120435

loop_
_symmetry_equiv_pos_as_xyz
'x, y, z'
'-x, y+1/2, -z'

loop_
_atom_site_label
_atom_site_type_symbol
_atom_site_fract_x
_atom_site_fract_y
_atom_site_fract_z
_atom_site_U_iso_or_equiv
_atom_site_adp_type
_atom_site_occupancy
_atom_site_symmetry_multiplicity
_atom_site_calc_flag
_atom_site_refinement_flags
N1 N 0.1336(5) 1.3817(4) 0.4090(5) 0.0288(12) Uani 1 1 d .
C1 C 0.0426(6) 1.3124(5) 0.3232(6) 0.0280(15) Uani 1 1 d .
C2 C 0.0658(6) 1.1766(6) 0.3646(5) 0.0257(14) Uani 1 1 d .
C3 C -0.0001(6) 1.0669(5) 0.3201(5) 0.0234(14) Uani 1 1 d .
C4 C -0.1115(6) 1.0424(6) 0.2146(6) 0.0314(15) Uani 1 1 d .
N2 N -0.1384(5) 0.9154(5) 0.2242(5) 0.0275(13) Uani 1 1 d .
C5 C -0.0566(6) 0.8546(6) 0.3203(5) 0.0265(14) Uani 1 1 d .
C6 C 0.0346(6) 0.9541(6) 0.3866(6) 0.0252(14) Uani 1 1 d .
C7 C 0.1323(6) 0.9533(6) 0.4925(5) 0.0274(15) Uani 1 1 d .
C8 C 0.1857(5) 0.8507(6) 0.5843(6) 0.0247(14) Uani 1 1 d .
N3 N 0.2764(5) 0.9088(5) 0.6773(5) 0.0277(13) Uani 1 1 d .
C9 C 0.2936(6) 1.0362(6) 0.6556(6) 0.0299(16) Uani 1 1 d .
C10 C 0.1989(6) 1.0634(6) 0.5356(6) 0.0253(14) Uani 1 1 d .
C11 C 0.1651(6) 1.1748(6) 0.4716(6) 0.0270(14) Uani 1 1 d .
C12 C 0.2117(6) 1.3074(6) 0.5019(6) 0.0288(15) Uani 1 1 d .
O1 O 0.2937(4) 1.3473(4) 0.5865(4) 0.0359(11) Uani 1 1 d .
O2 O -0.0355(4) 1.3567(4) 0.2377(4) 0.0342(11) Uani 1 1 d .
O3 O -0.1706(4) 1.1144(4) 0.1375(4) 0.0335(11) Uani 1 1 d .
O4 O -0.0601(4) 0.7447(4) 0.3467(4) 0.0280(10) Uani 1 1 d .
O5 O 0.1539(4) 0.7420(4) 0.5827(4) 0.0278(10) Uani 1 1 d .
O6 O 0.3696(4) 1.1034(4) 0.7211(4) 0.0318(11) Uani 1 1 d .
C13 C 0.1368(7) 1.5213(5) 0.4118(7) 0.0364(17) Uani 1 1 d .
H13 H 0.1709 1.5493 0.4967 0.044 Uiso 1 1 calc R
H13A H 0.0529 1.5534 0.3780 0.044 Uiso 1 1 calc R
C14 C 0.2104(6) 1.5795(5) 0.3427(6) 0.0284(15) Uani 1 1 d .
C15 C 0.3257(6) 1.6251(6) 0.4002(6) 0.0354(17) Uani 1 1 d .
H15 H 0.3624 1.6149 0.4848 0.042 Uiso 1 1 calc R
C16 C 0.3898(6) 1.6861(7) 0.3367(6) 0.0340(16) Uani 1 1 d .
H16 H 0.4678 1.7204 0.3774 0.041 Uiso 1 1 calc R
C17 C 0.3375(6) 1.6953(6) 0.2151(6) 0.0320(16) Uani 1 1 d .
C18 C 0.2230(7) 1.6522(7) 0.1540(7) 0.045(2) Uani 1 1 d .
H18 H 0.1871 1.6630 0.0694 0.054 Uiso 1 1 calc R
C19 C 0.1611(7) 1.5928(7) 0.2182(7) 0.044(2) Uani 1 1 d .
H19 H 0.0827 1.5600 0.1764 0.053 Uiso 1 1 calc R
F1 F 0.3983(4) 1.7560(4) 0.1524(4) 0.0460(11) Uani 1 1 d .
C20 C -0.2449(6) 0.8490(7) 0.1374(6) 0.0294(15) Uani 1 1 d .
H20 H -0.2989 0.9117 0.0827 0.035 Uiso 1 1 calc R
H20A H -0.2909 0.8067 0.1824 0.035 Uiso 1 1 calc R
C21 C -0.2071(6) 0.7519(7) 0.0637(6) 0.0320(16) Uani 1 1 d .
C22 C -0.1237(6) 0.7802(6) 0.0076(6) 0.0350(16) Uani 1 1 d .
H22 H -0.0926 0.8635 0.0128 0.042 Uiso 1 1 calc R
C23 C -0.0855(6) 0.6896(7) -0.0553(6) 0.0374(17) Uani 1 1 d .
H23 H -0.0287 0.7093 -0.0931 0.045 Uiso 1 1 calc R
C24 C -0.1325(6) 0.5702(7) -0.0611(6) 0.0358(17) Uani 1 1 d .
C25 C -0.2163(6) 0.5376(7) -0.0101(6) 0.0352(16) Uani 1 1 d .
H25 H -0.2485 0.4545 -0.0181 0.042 Uiso 1 1 calc R
C26 C -0.2530(6) 0.6302(6) 0.0543(6) 0.0328(16) Uani 1 1 d .
H26 H -0.3098 0.6095 0.0919 0.039 Uiso 1 1 calc R
F2 F -0.0948(4) 0.4803(4) -0.1229(4) 0.0444(10) Uani 1 1 d .
C27 C 0.3489(6) 0.8392(7) 0.7855(6) 0.0294(15) Uani 1 1 d .
H27 H 0.2955 0.7842 0.8125 0.035 Uiso 1 1 calc R
H27A H 0.3891 0.8995 0.8511 0.035 Uiso 1 1 calc R
C28 C 0.4441(6) 0.7591(6) 0.7593(6) 0.0272(14) Uani 1 1 d .
C29 C 0.4288(6) 0.6268(6) 0.7537(6) 0.0299(16) Uani 1 1 d .
H29 H 0.3635 0.5889 0.7705 0.036 Uiso 1 1 calc R
C30 C 0.5115(6) 0.5529(7) 0.7229(6) 0.0348(16) Uani 1 1 d .
H30 H 0.5025 0.4638 0.7179 0.042 Uiso 1 1 calc R
C31 C 0.6060(6) 0.6093(7) 0.6997(6) 0.0343(16) Uani 1 1 d .
C32 C 0.6249(7) 0.7381(8) 0.7060(7) 0.0451(19) Uani 1 1 d .
H32 H 0.6907 0.7751 0.6893 0.054 Uiso 1 1 calc R
C33 C 0.5417(6) 0.8119(6) 0.7384(6) 0.0353(17) Uani 1 1 d .
H33 H 0.5533 0.9007 0.7461 0.042 Uiso 1 1 calc R
F3 F 0.6870(4) 0.5362(4) 0.6705(4) 0.0522(12) Uani 1 1 d .

loop_
_atom_site_aniso_label
_atom_site_aniso_U_11
_atom_site_aniso_U_22
_atom_site_aniso_U_33
_atom_site_aniso_U_23
_atom_site_aniso_U_13
_atom_site_aniso_U_12
N1 0.040(3) 0.013(2) 0.035(3) -0.002(2) 0.014(3) -0.002(2)
C1 0.037(4) 0.017(3) 0.034(4) 0.001(3) 0.018(3) 0.005(3)
C2 0.033(4) 0.014(3) 0.026(3) -0.001(3) 0.006(3) -0.003(3)
C3 0.029(4) 0.013(3) 0.030(3) -0.003(3) 0.012(3) -0.001(3)
C4 0.040(4) 0.019(3) 0.033(4) -0.002(3) 0.011(3) -0.003(3)
N2 0.032(3) 0.020(3) 0.025(3) -0.001(2) 0.003(2) 0.001(2)
C5 0.038(4) 0.019(3) 0.023(3) -0.001(3) 0.011(3) -0.006(3)
C6 0.034(4) 0.013(3) 0.033(4) -0.005(3) 0.016(3) -0.003(3)
C7 0.032(4) 0.022(3) 0.028(4) -0.002(3) 0.010(3) -0.003(3)
C8 0.023(3) 0.022(3) 0.030(4) -0.003(3) 0.011(3) 0.000(3)
N3 0.030(3) 0.016(3) 0.029(3) -0.001(2) -0.001(3) -0.003(2)
C9 0.034(4) 0.017(3) 0.035(4) -0.004(3) 0.007(3) 0.008(3)
C10 0.032(4) 0.017(3) 0.028(3) -0.007(3) 0.012(3) -0.004(3)
C11 0.031(4) 0.023(3) 0.032(4) -0.001(3) 0.018(3) 0.001(3)
C12 0.034(4) 0.022(3) 0.031(4) 0.003(3) 0.013(3) 0.001(3)
O1 0.043(3) 0.017(2) 0.038(3) -0.005(2) 0.002(2) -0.010(2)
O2 0.035(3) 0.020(2) 0.044(3) 0.007(2) 0.011(2) 0.001(2)
O3 0.041(3) 0.024(2) 0.027(2) 0.003(2) 0.002(2) 0.007(2)
O4 0.035(2) 0.014(2) 0.034(3) 0.002(2) 0.010(2) -0.002(2)
O5 0.034(2) 0.016(2) 0.032(2) 0.002(2) 0.010(2) -0.002(2)
O6 0.031(3) 0.023(2) 0.034(3) -0.004(2) 0.002(2) -0.005(2)
C13 0.051(4) 0.008(3) 0.047(4) 0.004(3) 0.014(4) -0.002(3)
C14 0.034(4) 0.012(3) 0.038(4) 0.002(3) 0.012(3) 0.006(3)
C15 0.039(4) 0.024(4) 0.037(4) 0.003(3) 0.006(3) 0.004(3)
C16 0.030(4) 0.030(4) 0.043(4) -0.003(3) 0.014(3) -0.003(3)
C17 0.048(4) 0.014(3) 0.037(4) 0.008(3) 0.019(3) 0.002(3)
C18 0.056(5) 0.040(4) 0.031(4) 0.004(3) 0.005(4) -0.022(4)
C19 0.052(5) 0.033(4) 0.038(4) -0.004(3) 0.001(4) -0.017(4)
F1 0.056(3) 0.033(2) 0.053(3) 0.009(2) 0.023(2) -0.004(2)
C20 0.030(4) 0.028(4) 0.029(3) -0.004(3) 0.009(3) -0.006(3)
C21 0.029(4) 0.029(4) 0.028(4) 0.001(3) -0.002(3) -0.001(3)
C22 0.039(4) 0.030(4) 0.033(4) -0.003(3) 0.008(3) -0.004(3)
C23 0.030(4) 0.049(4) 0.028(4) -0.005(3) 0.003(3) -0.010(3)
C24 0.037(4) 0.038(4) 0.030(4) -0.004(3) 0.008(3) 0.010(3)
C25 0.046(4) 0.018(3) 0.034(4) -0.002(3) 0.005(3) 0.000(3)
C26 0.040(4) 0.026(4) 0.031(4) 0.002(3) 0.010(3) -0.003(3)
F2 0.054(3) 0.037(2) 0.041(2) -0.006(2) 0.016(2) 0.011(2)
C27 0.033(3) 0.024(4) 0.028(3) 0.002(3) 0.007(3) -0.008(3)
C28 0.026(3) 0.022(3) 0.028(4) 0.003(3) 0.002(3) -0.003(3)
C29 0.036(4) 0.022(3) 0.028(4) 0.005(3) 0.007(3) -0.002(3)
C30 0.032(4) 0.028(4) 0.040(4) 0.001(3) 0.006(3) 0.006(3)
C31 0.026(4) 0.044(4) 0.031(4) 0.008(3) 0.008(3) 0.008(3)
C32 0.043(5) 0.041(4) 0.048(5) 0.012(4) 0.011(4) -0.005(4)
C33 0.036(4) 0.024(4) 0.042(4) 0.002(3) 0.009(3) -0.001(3)
F3 0.050(3) 0.046(3) 0.064(3) 0.003(2) 0.024(2) 0.014(2)

loop_
_atom_type_symbol
_atom_type_description
_atom_type_scat_dispersion_real
_atom_type_scat_dispersion_imag
_atom_type_scat_source
C C 0.0033 0.0016 'International Tables Vol C Tables 4.2.6.8 and 6.1.1.4'
H H 0.0000 0.0000 'International Tables Vol C Tables 4.2.6.8 and 6.1.1.4'
N N 0.0061 0.0033 'International Tables Vol C Tables 4.2.6.8 and 6.1.1.4'
O O 0.0106 0.0060 'International Tables Vol C Tables 4.2.6.8 and 6.1.1.4'
F F 0.0171 0.0103 'International Tables Vol C Tables 4.2.6.8 and 6.1.1.4'

loop_
_geom_angle_atom_site_label_1
_geom_angle_atom_site_label_2
_geom_angle_atom_site_label_3
_geom_angle
C1 N1 C12 113.7(4)
C1 N1 C13 123.2(6)
C12 N1 C13 122.5(6)
O2 C1 N1 125.1(5)
O2 C1 C2 130.1(6)
N1 C1 C2 104.8(5)
C11 C2 C3 120.9(6)
C11 C2 C1 107.9(6)
C3 C2 C1 130.9(6)
C2 C3 C6 118.6(5)
C2 C3 C4 132.5(6)
C6 C3 C4 108.7(5)
O3 C4 N2 125.7(6)
O3 C4 C3 129.3(6)
N2 C4 C3 105.0(6)
C5 N2 C4 114.0(5)
C5 N2 C20 122.1(5)
C4 N2 C20 123.9(5)
O4 C5 N2 126.1(6)
O4 C5 C6 128.1(6)
N2 C5 C6 105.8(5)
C7 C6 C3 120.1(6)
C7 C6 C5 133.3(7)
C3 C6 C5 106.5(5)
C6 C7 C10 120.9(7)
C6 C7 C8 131.8(6)
C10 C7 C8 107.3(5)
O5 C8 N3 125.8(6)
O5 C8 C7 128.7(6)
N3 C8 C7 105.4(5)
C8 N3 C9 113.8(5)
C8 N3 C27 121.7(5)
C9 N3 C27 124.5(6)
O6 C9 N3 125.4(6)
O6 C9 C10 130.1(6)
N3 C9 C10 104.6(6)
C11 C10 C7 119.5(6)
C11 C10 C9 131.4(6)
C7 C10 C9 108.9(6)
C10 C11 C2 120.0(6)
C10 C11 C12 130.8(6)
C2 C11 C12 109.0(6)
O1 C12 N1 125.0(6)
O1 C12 C11 130.4(6)
N1 C12 C11 104.5(5)
N1 C13 C14 114.2(6)
N1 C13 H13 108.7
C14 C13 H13 108.7
N1 C13 H13A 108.7
C14 C13 H13A 108.7
H13 C13 H13A 107.6
C15 C14 C19 117.6(6)
C15 C14 C13 121.8(6)
C19 C14 C13 120.5(6)
C14 C15 C16 121.4(7)
C14 C15 H15 119.3
C16 C15 H15 119.3
C17 C16 C15 118.3(7)
C17 C16 H16 120.8
C15 C16 H16 120.8
C16 C17 F1 118.9(6)
C16 C17 C18 122.4(6)
F1 C17 C18 118.6(6)
C17 C18 C19 118.4(7)
C17 C18 H18 120.8
C19 C18 H18 120.8
C18 C19 C14 121.8(7)
C18 C19 H19 119.1
C14 C19 H19 119.1
N2 C20 C21 111.8(5)
N2 C20 H20 109.2
C21 C20 H20 109.2
N2 C20 H20A 109.2
C21 C20 H20A 109.2
H20 C20 H20A 107.9
C26 C21 C22 118.7(7)
C26 C21 C20 119.5(6)
C22 C21 C20 121.7(6)
C23 C22 C21 121.5(6)
C23 C22 H22 119.3
C21 C22 H22 119.3
C24 C23 C22 117.7(7)
C24 C23 H23 121.1
C22 C23 H23 121.1
F2 C24 C25 118.7(7)
F2 C24 C23 117.9(7)
C25 C24 C23 123.4(7)
C24 C25 C26 118.1(7)
C24 C25 H25 120.9
C26 C25 H25 120.9
C21 C26 C25 120.6(7)
C21 C26 H26 119.7
C25 C26 H26 119.7
N3 C27 C28 110.3(5)
N3 C27 H27 109.6
C28 C27 H27 109.6
N3 C27 H27A 109.6
C28 C27 H27A 109.6
H27 C27 H27A 108.1
C33 C28 C29 119.7(6)
C33 C28 C27 122.1(6)
C29 C28 C27 118.1(6)
C30 C29 C28 118.7(7)
C30 C29 H29 120.7
C28 C29 H29 120.7
C31 C30 C29 119.9(6)
C31 C30 H30 120.1
C29 C30 H30 120.1
F3 C31 C30 119.4(6)
F3 C31 C32 117.5(6)
C30 C31 C32 123.1(7)
C31 C32 C33 116.7(7)
C31 C32 H32 121.6
C33 C32 H32 121.6
C28 C33 C32 121.9(6)
C28 C33 H33 119.1
C32 C33 H33 119.1

loop_
_geom_bond_atom_site_label_1
_geom_bond_atom_site_label_2
_geom_bond_distance
N1 C1 1.402(8)
N1 C12 1.404(9)
N1 C13 1.479(7)
C1 O2 1.202(8)
C1 C2 1.514(8)
C2 C11 1.394(9)
C2 C3 1.396(9)
C3 C6 1.411(9)
C3 C4 1.487(9)
C4 O3 1.207(8)
C4 N2 1.397(9)
N2 C5 1.370(8)
N2 C20 1.493(8)
C5 O4 1.210(8)
C5 C6 1.514(9)
C6 C7 1.377(9)
C7 C10 1.399(9)
C7 C8 1.512(9)
C8 O5 1.209(8)
C8 N3 1.384(8)
N3 C9 1.402(9)
N3 C27 1.469(8)
C9 O6 1.195(8)
C9 C10 1.499(9)
C10 C11 1.385(9)
C11 C12 1.505(9)
C12 O1 1.202(8)
C13 C14 1.516(10)
C13 H13 0.9900
C13 H13A 0.9900
C14 C15 1.379(9)
C14 C19 1.392(10)
C15 C16 1.397(9)
C15 H15 0.9500
C16 C17 1.359(10)
C16 H16 0.9500
C17 F1 1.361(7)
C17 C18 1.369(10)
C18 C19 1.377(10)
C18 H18 0.9500
C19 H19 0.9500
C20 C21 1.514(10)
C20 H20 0.9900
C20 H20A 0.9900
C21 C26 1.387(10)
C21 C22 1.399(10)
C22 C23 1.384(10)
C22 H22 0.9500
C23 C24 1.373(11)
C23 H23 0.9500
C24 F2 1.366(8)
C24 C25 1.371(11)
C25 C26 1.402(9)
C25 H25 0.9500
C26 H26 0.9500
C27 C28 1.523(10)
C27 H27 0.9900
C27 H27A 0.9900
C28 C33 1.377(10)
C28 C29 1.412(9)
C29 C30 1.395(9)
C29 H29 0.9500
C30 C31 1.374(9)
C30 H30 0.9500
C31 F3 1.365(8)
C31 C32 1.380(10)
C32 C33 1.409(10)
C32 H32 0.9500
C33 H33 0.9500

loop_
_geom_torsion_atom_site_label_1
_geom_torsion_atom_site_label_2
_geom_torsion_atom_site_label_3
_geom_torsion_atom_site_label_4
_geom_torsion
C12 N1 C1 O2 178.3(6)
C13 N1 C1 O2 6.8(11)
C12 N1 C1 C2 -0.9(7)
C13 N1 C1 C2 -172.5(6)
O2 C1 C2 C11 -177.8(7)
N1 C1 C2 C11 1.4(8)
O2 C1 C2 C3 -4.3(12)
N1 C1 C2 C3 174.9(7)
C11 C2 C3 C6 1.0(10)
C1 C2 C3 C6 -171.7(7)
C11 C2 C3 C4 176.0(7)
C1 C2 C3 C4 3.3(13)
C2 C3 C4 O3 3.1(13)
C6 C3 C4 O3 178.5(7)
C2 C3 C4 N2 -174.9(7)
C6 C3 C4 N2 0.5(7)
O3 C4 N2 C5 -179.9(7)
C3 C4 N2 C5 -1.7(7)
O3 C4 N2 C20 1.2(11)
C3 C4 N2 C20 179.3(6)
C4 N2 C5 O4 -179.5(7)
C20 N2 C5 O4 -0.5(10)
C4 N2 C5 C6 2.2(7)
C20 N2 C5 C6 -178.8(6)
C2 C3 C6 C7 -0.6(9)
C4 C3 C6 C7 -176.7(6)
C2 C3 C6 C5 176.9(6)
C4 C3 C6 C5 0.8(7)
O4 C5 C6 C7 -3.0(12)
N2 C5 C6 C7 175.3(7)
O4 C5 C6 C3 179.9(6)
N2 C5 C6 C3 -1.8(7)
C3 C6 C7 C10 -0.3(10)
C5 C6 C7 C10 -177.0(6)
C3 C6 C7 C8 176.5(6)
C5 C6 C7 C8 -0.3(13)
C6 C7 C8 O5 1.8(12)
C10 C7 C8 O5 178.9(6)
C6 C7 C8 N3 -174.5(7)
C10 C7 C8 N3 2.5(7)
O5 C8 N3 C9 -179.4(6)
C7 C8 N3 C9 -3.0(7)
O5 C8 N3 C27 2.6(10)
C7 C8 N3 C27 179.0(6)
C8 N3 C9 O6 -177.0(6)
C27 N3 C9 O6 0.9(11)
C8 N3 C9 C10 2.2(7)
C27 N3 C9 C10 -179.9(6)
C6 C7 C10 C11 0.8(10)
C8 C7 C10 C11 -176.7(6)
C6 C7 C10 C9 176.2(6)
C8 C7 C10 C9 -1.3(7)
O6 C9 C10 C11 -6.7(13)
N3 C9 C10 C11 174.2(7)
O6 C9 C10 C7 178.7(7)
N3 C9 C10 C7 -0.4(7)
C7 C10 C11 C2 -0.4(10)
C9 C10 C11 C2 -174.5(7)
C7 C10 C11 C12 173.5(6)
C9 C10 C11 C12 -0.7(12)
C3 C2 C11 C10 -0.5(11)
C1 C2 C11 C10 173.7(6)
C3 C2 C11 C12 -175.6(6)
C1 C2 C11 C12 -1.3(8)
C1 N1 C12 O1 -177.8(7)
C13 N1 C12 O1 -6.2(10)
C1 N1 C12 C11 0.1(7)
C13 N1 C12 C11 171.7(6)
C10 C11 C12 O1 4.2(13)
C2 C11 C12 O1 178.6(7)
C10 C11 C12 N1 -173.6(7)
C2 C11 C12 N1 0.8(8)
C1 N1 C13 C14 -92.5(8)
C12 N1 C13 C14 96.6(8)
N1 C13 C14 C15 -101.8(8)
N1 C13 C14 C19 80.6(8)
C19 C14 C15 C16 2.0(10)
C13 C14 C15 C16 -175.7(6)
C14 C15 C16 C17 -2.6(10)
C15 C16 C17 F1 179.2(5)
C15 C16 C17 C18 3.0(10)
C16 C17 C18 C19 -2.8(11)
F1 C17 C18 C19 -178.9(6)
C17 C18 C19 C14 2.1(12)
C15 C14 C19 C18 -1.7(11)
C13 C14 C19 C18 176.0(6)
C5 N2 C20 C21 -67.6(8)
C4 N2 C20 C21 111.3(7)
N2 C20 C21 C26 130.1(6)
N2 C20 C21 C22 -47.7(8)
C26 C21 C22 C23 -0.7(10)
C20 C21 C22 C23 177.1(6)
C21 C22 C23 C24 0.1(10)
C22 C23 C24 F2 -179.8(6)
C22 C23 C24 C25 1.3(11)
F2 C24 C25 C26 179.2(6)
C23 C24 C25 C26 -1.9(10)
C22 C21 C26 C25 0.0(10)
C20 C21 C26 C25 -177.8(6)
C24 C25 C26 C21 1.2(10)
C8 N3 C27 C28 77.4(8)
C9 N3 C27 C28 -100.3(7)
N3 C27 C28 C33 69.6(8)
N3 C27 C28 C29 -108.9(7)
C33 C28 C29 C30 -2.2(10)
C27 C28 C29 C30 176.3(6)
C28 C29 C30 C31 0.5(10)
C29 C30 C31 F3 179.5(6)
C29 C30 C31 C32 0.4(11)
F3 C31 C32 C33 -178.9(6)
C30 C31 C32 C33 0.3(11)
C29 C28 C33 C32 2.9(10)
C27 C28 C33 C32 -175.5(6)
C31 C32 C33 C28 -2.0(11)
